data_7207430
loop_
_publ_author_name
'Panini, Piyush'
'Chopra, Deepak'

_publ_section_title
;
 Role of intermolecular interactions involving organic fluorine in
 trifluoromethylated benzanilides
;
_journal_issue 6
_journal_name_full CrystEngComm
_journal_page_first 1972
_journal_paper_doi 10.1039/c2ce06254b
_journal_volume 14
_journal_year 2012
_chemical_formula_moiety 'C15 H9 F6 N O'
_chemical_formula_sum 'C15 H9 F6 N O'
_chemical_formula_weight 333.23
_chemical_name_systematic
;
?
;
_space_group_IT_number 14
_symmetry_cell_setting monoclinic
_symmetry_Int_Tables_number 14
_symmetry_space_group_name_Hall '-P 2ybc'
_symmetry_space_group_name_H-M 'P 1 21/c 1'
_atom_sites_solution_hydrogens geom
_atom_sites_solution_primary direct
_atom_sites_solution_secondary difmap
_audit_creation_method SHELXL-97
_cell_angle_alpha 90
_cell_angle_beta 91.804(5)
_cell_angle_gamma 90
_cell_formula_units_Z 4
_cell_length_a 12.059(5)
_cell_length_b 12.540(5)
_cell_length_c 8.884(5)
_cell_measurement_reflns_used 947
_cell_measurement_temperature 120(2)
_cell_measurement_theta_max 25.5
_cell_measurement_theta_min 1.9
_cell_volume 1342.8(11)
_computing_structure_refinement 'SHELXL-97 (Sheldrick, 1997)'
_computing_structure_solution 'SHELXS-97 (Sheldrick, 1990)'
_diffrn_ambient_temperature 120(2)
_diffrn_measured_fraction_theta_full 1.000
_diffrn_measured_fraction_theta_max 0.932
_diffrn_radiation_monochromator graphite
_diffrn_radiation_source 'fine-focus sealed tube'
_diffrn_radiation_type MoK\a
_diffrn_radiation_wavelength 0.71073
_diffrn_reflns_av_R_equivalents 0.0597
_diffrn_reflns_av_sigmaI/netI 0.0636
_diffrn_reflns_limit_h_max 17
_diffrn_reflns_limit_h_min -17
_diffrn_reflns_limit_k_max 18
_diffrn_reflns_limit_k_min -19
_diffrn_reflns_limit_l_max 13
_diffrn_reflns_limit_l_min -12
_diffrn_reflns_number 22116
_diffrn_reflns_theta_full 25.00
_diffrn_reflns_theta_max 32.76
_diffrn_reflns_theta_min 2.34
_exptl_absorpt_coefficient_mu 0.161
_exptl_absorpt_correction_T_max 0.9765
_exptl_absorpt_correction_T_min 0.9235
_exptl_absorpt_correction_type empirical
_exptl_absorpt_process_details SADABS
_exptl_crystal_colour colorless
_exptl_crystal_density_diffrn 1.648
_exptl_crystal_density_method 'not measured'
_exptl_crystal_description plates
_exptl_crystal_F_000 672
_exptl_crystal_size_max 0.18
_exptl_crystal_size_mid 0.17
_exptl_crystal_size_min 0.10
_refine_diff_density_max 0.531
_refine_diff_density_min -0.337
_refine_diff_density_rms 0.064
_refine_ls_extinction_method none
_refine_ls_goodness_of_fit_ref 1.012
_refine_ls_hydrogen_treatment mixed
_refine_ls_matrix_type full
_refine_ls_number_parameters 244
_refine_ls_number_reflns 4633
_refine_ls_number_restraints 0
_refine_ls_restrained_S_all 1.012
_refine_ls_R_factor_all 0.1001
_refine_ls_R_factor_gt 0.0539
_refine_ls_shift/su_max 0.000
_refine_ls_shift/su_mean 0.000
_refine_ls_structure_factor_coef Fsqd
_refine_ls_weighting_details 'calc w=1/[\s^2^(Fo^2^)+(0.0670P)^2^+0.0000P] where P=(Fo^2^+2Fc^2^)/3'
_refine_ls_weighting_scheme calc
_refine_ls_wR_factor_gt 0.1244
_refine_ls_wR_factor_ref 0.1371
_reflns_number_gt 2814
_reflns_number_total 4633
_reflns_threshold_expression >2sigma(I)
_cod_data_source_file c2ce06254b.txt
_cod_data_source_block T-2-2
_cod_depositor_comments
;
The following automatic conversions were performed:

'_symmetry_cell_setting' value 'Monoclinic' changed to 'monoclinic'
according to /home/saulius/struct/CIF-dictionaries/cif_core.dic
dictionary named 'cif_core.dic' version 2.4.1 from
2010-06-29.

'_exptl_absorpt_correction_type' value 'Empirical'
changed to 'empirical' according to
/home/saulius/struct/CIF-dictionaries/cif_core.dic dictionary named
'cif_core.dic' version 2.4.1 from 2010-06-29.

Automatic conversion script
Id: cif_fix_values 1715 2011-07-08 13:25:40Z adriana 
;
_cod_original_sg_symbol_H-M 'P 21/c'
_cod_database_code 7207430

loop_
_symmetry_equiv_pos_as_xyz
'x, y, z'
'-x, y+1/2, -z+1/2'
'-x, -y, -z'
'x, -y-1/2, z-1/2'

loop_
_atom_site_label
_atom_site_type_symbol
_atom_site_fract_x
_atom_site_fract_y
_atom_site_fract_z
_atom_site_U_iso_or_equiv
_atom_site_adp_type
_atom_site_occupancy
_atom_site_symmetry_multiplicity
_atom_site_calc_flag
C1 C 0.19957(13) 0.38209(13) 0.51049(17) 0.0172(3) Uani 1 1 d
C2 C 0.21279(14) 0.49119(14) 0.4907(2) 0.0216(4) Uani 1 1 d
C3 C 0.15626(15) 0.56283(15) 0.5786(2) 0.0239(4) Uani 1 1 d
C4 C 0.08403(15) 0.52642(14) 0.6855(2) 0.0217(4) Uani 1 1 d
C5 C 0.06880(13) 0.41749(13) 0.70348(18) 0.0170(3) Uani 1 1 d
C6 C 0.12645(13) 0.34490(13) 0.61727(18) 0.0172(3) Uani 1 1 d
C7 C 0.34156(12) 0.12479(13) 0.40299(17) 0.0163(3) Uani 1 1 d
C8 C 0.41335(13) 0.13427(14) 0.28337(18) 0.0191(3) Uani 1 1 d
C9 C 0.46262(14) 0.04357(14) 0.22556(19) 0.0220(4) Uani 1 1 d
C10 C 0.44136(14) -0.05674(14) 0.28479(19) 0.0206(3) Uani 1 1 d
C11 C 0.37008(13) -0.06504(13) 0.40336(18) 0.0174(3) Uani 1 1 d
C12 C 0.32086(14) 0.02490(13) 0.46289(19) 0.0181(3) Uani 1 1 d
C13 C 0.26330(13) 0.30859(14) 0.41144(18) 0.0180(3) Uani 1 1 d
C14 C 0.34035(15) -0.17204(14) 0.4646(2) 0.0234(4) Uani 1 1 d
C15 C -0.00880(14) 0.37890(14) 0.8196(2) 0.0232(4) Uani 1 1 d
N1 N 0.28952(12) 0.21297(11) 0.47271(16) 0.0189(3) Uani 1 1 d
O1 O 0.28845(11) 0.33580(10) 0.28369(13) 0.0244(3) Uani 1 1 d
F1 F 0.42054(11) -0.24534(9) 0.44631(14) 0.0402(3) Uani 1 1 d
F2 F 0.24825(11) -0.21168(10) 0.39643(14) 0.0434(3) Uani 1 1 d
F3 F 0.32064(9) -0.17106(8) 0.61209(12) 0.0304(3) Uani 1 1 d
F4 F -0.03933(14) 0.27795(10) 0.79824(18) 0.0670(5) Uani 1 1 d
F5 F -0.10070(9) 0.43703(11) 0.82568(14) 0.0409(3) Uani 1 1 d
F6 F 0.03706(10) 0.38295(11) 0.95936(13) 0.0420(3) Uani 1 1 d
H1 H 0.2726(19) 0.2080(18) 0.568(3) 0.041(6) Uiso 1 1 d
H2 H 0.2641(15) 0.5173(14) 0.413(2) 0.016(5) Uiso 1 1 d
H3 H 0.1667(15) 0.6340(17) 0.568(2) 0.022(5) Uiso 1 1 d
H4 H 0.0455(17) 0.5762(17) 0.748(2) 0.031(5) Uiso 1 1 d
H6 H 0.1153(16) 0.2688(16) 0.630(2) 0.022(5) Uiso 1 1 d
H8 H 0.4287(16) 0.2026(16) 0.243(2) 0.024(5) Uiso 1 1 d
H9 H 0.5146(18) 0.0519(16) 0.145(2) 0.032(5) Uiso 1 1 d
H10 H 0.4745(17) -0.1164(17) 0.247(2) 0.031(6) Uiso 1 1 d
H12 H 0.2743(16) 0.0154(15) 0.543(2) 0.018(5) Uiso 1 1 d

loop_
_atom_site_aniso_label
_atom_site_aniso_U_11
_atom_site_aniso_U_22
_atom_site_aniso_U_33
_atom_site_aniso_U_23
_atom_site_aniso_U_13
_atom_site_aniso_U_12
C1 0.0169(7) 0.0184(8) 0.0162(7) -0.0040(6) 0.0004(6) 0.0016(6)
C2 0.0214(8) 0.0232(9) 0.0202(8) 0.0006(7) 0.0036(7) -0.0004(7)
C3 0.0291(9) 0.0152(8) 0.0277(9) 0.0013(7) 0.0075(7) -0.0009(7)
C4 0.0245(8) 0.0173(8) 0.0237(9) -0.0037(7) 0.0067(7) 0.0028(7)
C5 0.0167(7) 0.0168(8) 0.0177(7) -0.0006(6) 0.0016(6) -0.0005(6)
C6 0.0187(7) 0.0139(7) 0.0190(8) -0.0032(6) 0.0002(6) -0.0001(6)
C7 0.0157(7) 0.0170(8) 0.0163(7) -0.0025(6) 0.0012(6) 0.0010(6)
C8 0.0187(8) 0.0194(8) 0.0192(8) 0.0024(7) 0.0020(6) 0.0002(6)
C9 0.0211(8) 0.0265(9) 0.0190(8) -0.0003(7) 0.0085(6) 0.0013(7)
C10 0.0207(8) 0.0191(8) 0.0223(8) -0.0040(7) 0.0059(6) 0.0040(7)
C11 0.0184(7) 0.0162(8) 0.0176(7) -0.0013(6) 0.0012(6) 0.0005(6)
C12 0.0175(7) 0.0203(8) 0.0168(8) -0.0030(6) 0.0053(6) -0.0002(6)
C13 0.0188(7) 0.0188(8) 0.0165(8) -0.0008(6) 0.0013(6) -0.0012(6)
C14 0.0266(9) 0.0197(9) 0.0242(9) -0.0017(7) 0.0045(7) -0.0001(7)
C15 0.0257(9) 0.0181(8) 0.0263(9) -0.0017(7) 0.0087(7) 0.0011(7)
N1 0.0241(7) 0.0192(7) 0.0137(7) 0.0005(5) 0.0058(5) 0.0015(6)
O1 0.0367(7) 0.0234(7) 0.0135(6) 0.0019(5) 0.0075(5) 0.0000(5)
F1 0.0528(8) 0.0204(6) 0.0488(8) 0.0063(5) 0.0225(6) 0.0126(5)
F2 0.0495(8) 0.0349(7) 0.0449(7) 0.0079(6) -0.0125(6) -0.0228(6)
F3 0.0411(7) 0.0263(6) 0.0243(6) 0.0047(5) 0.0105(5) 0.0000(5)
F4 0.0932(12) 0.0316(7) 0.0800(11) -0.0214(7) 0.0628(10) -0.0327(8)
F5 0.0238(6) 0.0587(8) 0.0409(7) 0.0139(6) 0.0145(5) 0.0123(6)
F6 0.0400(7) 0.0617(9) 0.0247(6) 0.0153(6) 0.0067(5) 0.0097(6)

loop_
_atom_type_symbol
_atom_type_description
_atom_type_scat_dispersion_real
_atom_type_scat_dispersion_imag
_atom_type_scat_source
C C 0.0033 0.0016 'International Tables Vol C Tables 4.2.6.8 and 6.1.1.4'
H H 0.0000 0.0000 'International Tables Vol C Tables 4.2.6.8 and 6.1.1.4'
N N 0.0061 0.0033 'International Tables Vol C Tables 4.2.6.8 and 6.1.1.4'
O O 0.0106 0.0060 'International Tables Vol C Tables 4.2.6.8 and 6.1.1.4'
F F 0.0171 0.0103 'International Tables Vol C Tables 4.2.6.8 and 6.1.1.4'

loop_
_geom_angle_atom_site_label_1
_geom_angle_atom_site_label_2
_geom_angle_atom_site_label_3
_geom_angle
C2 C1 C6 119.52(15)
C2 C1 C13 117.85(14)
C6 C1 C13 122.61(15)
C3 C2 C1 120.46(16)
C3 C2 H2 120.3(11)
C1 C2 H2 119.2(10)
C2 C3 C4 120.29(17)
C2 C3 H3 120.3(12)
C4 C3 H3 119.4(12)
C3 C4 C5 119.42(16)
C3 C4 H4 120.4(12)
C5 C4 H4 120.2(12)
C4 C5 C6 120.72(15)
C4 C5 C15 119.07(14)
C6 C5 C15 120.20(15)
C5 C6 C1 119.57(16)
C5 C6 H6 120.4(11)
C1 C6 H6 120.0(11)
C12 C7 C8 119.49(15)
C12 C7 N1 116.60(14)
C8 C7 N1 123.88(15)
C9 C8 C7 119.61(16)
C9 C8 H8 120.6(12)
C7 C8 H8 119.8(12)
C8 C9 C10 120.98(16)
C8 C9 H9 118.5(12)
C10 C9 H9 120.5(12)
C11 C10 C9 118.84(16)
C11 C10 H10 120.3(13)
C9 C10 H10 120.8(13)
C10 C11 C12 120.82(16)
C10 C11 C14 120.39(15)
C12 C11 C14 118.72(15)
C7 C12 C11 120.26(15)
C7 C12 H12 122.1(11)
C11 C12 H12 117.7(12)
O1 C13 N1 123.78(15)
O1 C13 C1 120.99(16)
N1 C13 C1 115.24(14)
F3 C14 F2 105.94(14)
F3 C14 F1 105.92(14)
F2 C14 F1 106.23(15)
F3 C14 C11 113.55(14)
F2 C14 C11 111.85(15)
F1 C14 C11 112.77(14)
F5 C15 F4 107.48(16)
F5 C15 F6 105.11(14)
F4 C15 F6 105.74(16)
F5 C15 C5 113.06(15)
F4 C15 C5 112.73(14)
F6 C15 C5 112.13(15)
C13 N1 C7 127.99(15)
C13 N1 H1 113.1(15)
C7 N1 H1 118.9(15)

loop_
_geom_bond_atom_site_label_1
_geom_bond_atom_site_label_2
_geom_bond_distance
C1 C2 1.389(2)
C1 C6 1.396(2)
C1 C13 1.502(2)
C2 C3 1.384(3)
C2 H2 0.995(18)
C3 C4 1.386(2)
C3 H3 0.91(2)
C4 C5 1.388(2)
C4 H4 0.96(2)
C5 C6 1.390(2)
C5 C15 1.495(2)
C6 H6 0.97(2)
C7 C12 1.387(2)
C7 C8 1.397(2)
C7 N1 1.423(2)
C8 C9 1.389(2)
C8 H8 0.95(2)
C9 C10 1.390(3)
C9 H9 0.97(2)
C10 C11 1.384(2)
C10 H10 0.92(2)
C11 C12 1.387(2)
C11 C14 1.496(2)
C12 H12 0.93(2)
C13 O1 1.232(2)
C13 N1 1.350(2)
C14 F3 1.339(2)
C14 F2 1.343(2)
C14 F1 1.348(2)
C15 F5 1.329(2)
C15 F4 1.330(2)
C15 F6 1.345(2)
N1 H1 0.88(2)

loop_
_geom_torsion_atom_site_label_1
_geom_torsion_atom_site_label_2
_geom_torsion_atom_site_label_3
_geom_torsion_atom_site_label_4
_geom_torsion
C6 C1 C2 C3 1.7(3)
C13 C1 C2 C3 -179.97(16)
C1 C2 C3 C4 -1.3(3)
C2 C3 C4 C5 -0.1(3)
C3 C4 C5 C6 1.0(3)
C3 C4 C5 C15 179.69(17)
C4 C5 C6 C1 -0.7(2)
C15 C5 C6 C1 -179.29(16)
C2 C1 C6 C5 -0.7(2)
C13 C1 C6 C5 -178.96(15)
C12 C7 C8 C9 0.3(2)
N1 C7 C8 C9 178.18(15)
C7 C8 C9 C10 0.1(3)
C8 C9 C10 C11 -0.2(3)
C9 C10 C11 C12 -0.3(3)
C9 C10 C11 C14 176.67(16)
C8 C7 C12 C11 -0.7(2)
N1 C7 C12 C11 -178.76(15)
C10 C11 C12 C7 0.7(3)
C14 C11 C12 C7 -176.27(15)
C2 C1 C13 O1 -29.1(2)
C6 C1 C13 O1 149.21(17)
C2 C1 C13 N1 151.09(16)
C6 C1 C13 N1 -30.6(2)
C10 C11 C14 F3 148.66(16)
C12 C11 C14 F3 -34.3(2)
C10 C11 C14 F2 -91.5(2)
C12 C11 C14 F2 85.5(2)
C10 C11 C14 F1 28.2(2)
C12 C11 C14 F1 -154.83(16)
C4 C5 C15 F5 40.5(2)
C6 C5 C15 F5 -140.88(16)
C4 C5 C15 F4 162.63(17)
C6 C5 C15 F4 -18.7(2)
C4 C5 C15 F6 -78.2(2)
C6 C5 C15 F6 100.50(18)
O1 C13 N1 C7 -5.0(3)
C1 C13 N1 C7 174.88(15)
C12 C7 N1 C13 -154.98(17)
C8 C7 N1 C13 27.1(3)
